data_4033983
loop_
_publ_author_name
'Sagara, Prateep Singh'
'Siril, Prem Felix'
'Ravikumar, Ponneri Chandrababu'

_publ_section_title
;
 <i>N</i>-Amino-7-azaindole as the <i>N</i>,<i>N</i>'-Bidentate Directing
 Group: Ruthenium-Catalyzed Oxidative Annulation of
 <i>N</i>-(7-Azaindole)benzamides with Alkynes via C-H Bond Activation.
;
_journal_issue 19
_journal_name_full 'The Journal of organic chemistry'
_journal_page_first 12314
_journal_page_last 12323
_journal_paper_doi 10.1021/acs.joc.9b01598
_journal_volume 84
_journal_year 2019
_chemical_absolute_configuration ad
_chemical_formula_moiety 'C25 H26 Cl N3 O Ru'
_chemical_formula_sum 'C25 H26 Cl N3 O Ru'
_chemical_formula_weight 521.01
_space_group_crystal_system orthorhombic
_space_group_IT_number 29
_space_group_name_Hall 'P 2c -2ac'
_space_group_name_H-M_alt 'P c a 21'
_atom_sites_solution_hydrogens geom
_atom_sites_solution_primary direct
_atom_sites_solution_secondary difmap
_audit_creation_date 2019-03-21
_audit_creation_method
;
Olex2 1.2-ac21
(compiled 2015.09.16 svn.r134, GUI svn.r4998)
;
_cell_angle_alpha 90.00
_cell_angle_beta 90.00
_cell_angle_gamma 90.00
_cell_formula_units_Z 4
_cell_length_a 9.1000(4)
_cell_length_b 14.3544(4)
_cell_length_c 17.5769(7)
_cell_measurement_reflns_used 2078
_cell_measurement_temperature 293(2)
_cell_measurement_theta_max 66.9970
_cell_measurement_theta_min 3.1060
_cell_volume 2295.98(15)
_computing_cell_refinement 'CrysAlisPro 1.171.38.46 (Rigaku OD, 2015)'
_computing_data_collection 'CrysAlisPro 1.171.38.46 (Rigaku OD, 2015)'
_computing_data_reduction 'CrysAlisPro 1.171.38.46 (Rigaku OD, 2015)'
_computing_molecular_graphics 'Olex2 (Dolomanov et al., 2009)'
_computing_publication_material 'Olex2 (Dolomanov et al., 2009)'
_computing_structure_refinement 'ShelXL (Sheldrick, 2008)'
_computing_structure_solution 'ShelXS (Sheldrick, 2008)'
_diffrn_ambient_temperature 293(2)
_diffrn_detector 'CCD plate'
_diffrn_detector_area_resol_mean 15.9974
_diffrn_detector_type Eos
_diffrn_measured_fraction_theta_full 0.991
_diffrn_measured_fraction_theta_max 0.991
_diffrn_measurement_details
;
List of Runs (angles in degrees, time in seconds):

  # Type    Start    End  Width  t~exp~   \w     \q     \k     \f   Frames
--------------------------------------------------------------------------
  1  \w     40.00 131.00   1.00    1.00    --   66.78  45.00 150.00   91
  2  \w    118.00 173.00   1.00    1.00    --  108.00 104.00 -30.00   55
  3  \w    139.00 173.00   1.00    1.00    --  108.00  65.00 -60.00   34
  4  \w     87.00 148.00   1.00    1.00    --   66.78 178.00-150.00   61
  5  \w     74.00 129.00   1.00    1.00    --  108.00  65.00 -60.00   55
  6  \w     72.00 140.00   1.00    1.00    --  108.00   0.00-150.00   68
  7  \w     49.00 116.00   1.00    1.00    --   66.78  61.00-180.00   67
  8  \w     27.00  60.00   1.00    1.00    --  108.00   0.00-150.00   33
  9  \w     36.00 108.00   1.00    1.00    --  108.00-104.00-180.00   72
 10  \w     29.00  84.00   1.00    1.00    --  108.00-104.00-150.00   55
 11  \w    -10.00 101.00   1.00    1.00    --   25.57  57.00-180.00  111
 12  \w     40.00  88.00   1.00    1.00    --  108.00-104.00 150.00   48
;
_diffrn_measurement_device 'four-circle diffractometer'
_diffrn_measurement_device_type 'SuperNova, Dual, Cu at zero, Eos'
_diffrn_measurement_method '\w scans'
_diffrn_orient_matrix_type 'CrysAlisPro convention (1999,Acta A55,543-557)'
_diffrn_orient_matrix_UB_11 -0.0442420000
_diffrn_orient_matrix_UB_12 -0.0151830000
_diffrn_orient_matrix_UB_13 0.0836902000
_diffrn_orient_matrix_UB_21 0.1609765000
_diffrn_orient_matrix_UB_22 -0.0225219000
_diffrn_orient_matrix_UB_23 0.0200385000
_diffrn_orient_matrix_UB_31 0.0282939000
_diffrn_orient_matrix_UB_32 0.1038494000
_diffrn_orient_matrix_UB_33 0.0164491000
_diffrn_radiation_monochromator mirror
_diffrn_radiation_probe x-ray
_diffrn_radiation_type CuK\a
_diffrn_radiation_wavelength 1.54184
_diffrn_reflns_av_R_equivalents 0.0378
_diffrn_reflns_av_unetI/netI 0.0446
_diffrn_reflns_limit_h_max 10
_diffrn_reflns_limit_h_min -10
_diffrn_reflns_limit_k_max 17
_diffrn_reflns_limit_k_min -14
_diffrn_reflns_limit_l_max 20
_diffrn_reflns_limit_l_min -20
_diffrn_reflns_number 4575
_diffrn_reflns_theta_full 66.71
_diffrn_reflns_theta_max 66.71
_diffrn_reflns_theta_min 3.08
_diffrn_source 'micro-focus sealed X-ray tube'
_diffrn_source_type 'SuperNova (Cu) X-ray Source'
_exptl_absorpt_coefficient_mu 6.764
_exptl_absorpt_correction_T_max 1.000
_exptl_absorpt_correction_T_min 0.175
_exptl_absorpt_correction_type gaussian
_exptl_absorpt_process_details
;
CrysAlisPro 1.171.38.46 (Rigaku Oxford Diffraction, 2015)
Numerical absorption correction based on gaussian integration over
			a multifaceted crystal model
Empirical absorption correction using spherical harmonics,
 implemented in SCALE3 ABSPACK scaling algorithm.
;
_exptl_crystal_density_diffrn 1.507
_exptl_crystal_density_method 'not measured'
_exptl_crystal_description orthorhombic
_exptl_crystal_F_000 1064
_exptl_crystal_size_max 0.404
_exptl_crystal_size_mid 0.241
_exptl_crystal_size_min 0.124
_refine_diff_density_max 0.397
_refine_diff_density_min -0.735
_refine_diff_density_rms 0.078
_refine_ls_abs_structure_details 'Flack H D (1983), Acta Cryst. A39, 876-881'
_refine_ls_abs_structure_Flack -0.05(2)
_refine_ls_extinction_method none
_refine_ls_goodness_of_fit_ref 1.064
_refine_ls_hydrogen_treatment constr
_refine_ls_matrix_type full
_refine_ls_number_parameters 284
_refine_ls_number_reflns 2616
_refine_ls_number_restraints 1
_refine_ls_restrained_S_all 1.064
_refine_ls_R_factor_all 0.0489
_refine_ls_R_factor_gt 0.0425
_refine_ls_shift/su_max 0.001
_refine_ls_shift/su_mean 0.000
_refine_ls_structure_factor_coef Fsqd
_refine_ls_weighting_details 'calc w=1/[\s^2^(Fo^2^)+(0.0745P)^2^+0.3311P] where P=(Fo^2^+2Fc^2^)/3'
_refine_ls_weighting_scheme calc
_refine_ls_wR_factor_gt 0.1134
_refine_ls_wR_factor_ref 0.1236
_reflns_number_gt 2331
_reflns_number_total 2616
_reflns_threshold_expression >2sigma(I)
_cod_data_source_file jo9b01598_si_003.cif
_cod_data_source_block sps_04_348
_cod_original_cell_volume 2295.99(15)
_cod_database_code 4033983
_chemical_oxdiff_formula 'C100 H104 Cl4 N12 O4 Ru4'
_reflns_odcompleteness_completeness 98.27
_reflns_odcompleteness_iscentric 1
_reflns_odcompleteness_theta 66.97
_olex2_refinement_description
;
1. Fixed Uiso
 At 1.2 times of:
  All C(H) groups
 At 1.5 times of:
  All C(H,H,H) groups
2.a Ternary CH refined with riding coordinates:
 C23(H23)
2.b Aromatic/amide H refined with riding coordinates:
 C20(H20), C16(H16), C4(H4), C6(H6), C17(H17), C19(H19), C9(H9), C7(H7),
 C14(H14), C13(H13), C10(H10), C12(H12), C3(H3)
2.c Idealised Me refined as rotating group:
 C1(H1A,H1B,H1C), C25(H25A,H25B,H25C), C24(H24A,H24B,H24C), C22(H22A,H22B,H22C)
;
_olex2_date_sample_data_collection 2018-10-29
_olex2_submission_special_instructions 'No special instructions were received'
_oxdiff_exptl_absorpt_empirical_details
;
Empirical correction (ABSPACK) includes:
- Absorption correction using spherical harmonics
- Frame scaling
;
_oxdiff_exptl_absorpt_empirical_full_max 1.595
_oxdiff_exptl_absorpt_empirical_full_min 0.804

loop_
_space_group_symop_id
_space_group_symop_operation_xyz
1 'x, y, z'
2 '-x, -y, z+1/2'
3 '-x+1/2, y, z+1/2'
4 'x+1/2, -y, z'

loop_
_atom_site_label
_atom_site_type_symbol
_atom_site_fract_x
_atom_site_fract_y
_atom_site_fract_z
_atom_site_U_iso_or_equiv
_atom_site_adp_type
_atom_site_occupancy
_atom_site_calc_flag
_atom_site_refinement_flags_posn
Ru1 Ru 0.13132(5) 0.68686(3) 3.52645(6) 0.04210(18) Uani 1 d .
Cl1 Cl -0.0851(3) 0.60242(14) 3.48532(14) 0.0675(5) Uani 1 d .
N3 N 0.1157(8) 0.6054(6) 3.6232(4) 0.0586(18) Uani 1 d .
C20 C 0.3565(8) 0.6457(6) 3.5131(6) 0.055(3) Uani 1 d .
H20 H 0.4070 0.5976 3.5370 0.067 Uiso 1 calc R
C21 C 0.3560(7) 0.7349(6) 3.5472(4) 0.050(2) Uani 1 d .
C16 C 0.2747(8) 0.8047(5) 3.5090(4) 0.048(2) Uani 1 d .
H16 H 0.2666 0.8635 3.5309 0.057 Uiso 1 calc R
C5 C -0.0701(8) 0.8952(5) 3.5117(5) 0.050(2) Uani 1 d .
C4 C -0.1458(9) 0.8472(7) 3.4564(6) 0.059(2) Uani 1 d .
H4 H -0.1842 0.7887 3.4674 0.071 Uiso 1 calc R
N1 N -0.0149(7) 0.7324(5) 3.6702(4) 0.0539(16) Uani 1 d .
N2 N -0.0115(7) 0.7696(5) 3.5963(4) 0.0533(16) Uani 1 d .
C18 C 0.2047(10) 0.6987(6) 3.4060(5) 0.059(2) Uani 1 d .
C8 C -0.0553(9) 0.8587(6) 3.5909(5) 0.0537(19) Uani 1 d .
C6 C -0.0138(9) 0.9826(6) 3.4941(6) 0.063(2) Uani 1 d .
H6 H 0.0378 1.0163 3.5306 0.075 Uiso 1 calc R
C23 C 0.4331(10) 0.7508(7) 3.6229(6) 0.066(2) Uani 1 d .
H23 H 0.4202 0.6948 3.6541 0.079 Uiso 1 calc R
C17 C 0.2052(9) 0.7874(6) 3.4382(5) 0.0530(18) Uani 1 d .
H17 H 0.1591 0.8361 3.4128 0.064 Uiso 1 calc R
C15 C 0.0438(9) 0.6455(7) 3.6806(4) 0.056(2) Uani 1 d .
C19 C 0.2832(12) 0.6270(6) 3.4440(5) 0.063(2) Uani 1 d .
H19 H 0.2863 0.5674 3.4233 0.076 Uiso 1 calc R
C11 C 0.0191(11) 0.6132(8) 3.7539(5) 0.067(2) Uani 1 d .
C9 C -0.0791(12) 0.7558(9) 3.7407(5) 0.072(3) Uani 1 d .
H9 H -0.1297 0.8107 3.7507 0.086 Uiso 1 calc R
O1 O -0.0868(10) 0.9099(5) 3.6449(4) 0.083(2) Uani 1 d .
C7 C -0.0351(11) 1.0197(6) 3.4211(7) 0.071(3) Uani 1 d .
H7 H 0.0044 1.0779 3.4100 0.085 Uiso 1 calc R
C14 C 0.1691(11) 0.5188(7) 3.6402(6) 0.066(2) Uani 1 d .
H14 H 0.2188 0.4853 3.6029 0.079 Uiso 1 calc R
C13 C 0.1506(12) 0.4791(8) 3.7127(7) 0.079(3) Uani 1 d .
H13 H 0.1889 0.4201 3.7218 0.095 Uiso 1 calc R
C10 C -0.0565(14) 0.6873(9) 3.7910(6) 0.083(3) Uani 1 d .
H10 H -0.0853 0.6880 3.8417 0.100 Uiso 1 calc R
C12 C 0.0785(13) 0.5240(8) 3.7704(6) 0.080(3) Uani 1 d .
H12 H 0.0688 0.4972 3.8183 0.096 Uiso 1 calc R
C2 C -0.1112(10) 0.9739(8) 3.3660(7) 0.071(3) Uani 1 d .
C3 C -0.1652(11) 0.8850(8) 3.3850(6) 0.065(2) Uani 1 d .
H3 H -0.2154 0.8508 3.3483 0.079 Uiso 1 calc R
C1 C -0.1390(14) 1.0145(11) 3.2881(8) 0.103(5) Uani 1 d .
H1A H -0.2116 1.0629 3.2918 0.155 Uiso 1 calc GR
H1B H -0.1738 0.9665 3.2547 0.155 Uiso 1 calc GR
H1C H -0.0493 1.0401 3.2683 0.155 Uiso 1 calc GR
C25 C 0.3733(12) 0.8332(9) 3.6674(7) 0.077(3) Uani 1 d .
H25A H 0.3884 0.8894 3.6387 0.116 Uiso 1 calc GR
H25B H 0.4235 0.8378 3.7152 0.116 Uiso 1 calc GR
H25C H 0.2700 0.8246 3.6762 0.116 Uiso 1 calc GR
C24 C 0.5965(11) 0.7633(10) 3.6080(8) 0.087(4) Uani 1 d .
H24A H 0.6333 0.7102 3.5808 0.131 Uiso 1 calc GR
H24B H 0.6476 0.7691 3.6555 0.131 Uiso 1 calc GR
H24C H 0.6118 0.8185 3.5782 0.131 Uiso 1 calc GR
C22 C 0.1226(14) 0.6780(11) 3.3335(8) 0.100(5) Uani 1 d .
H22A H 0.0541 0.6283 3.3422 0.150 Uiso 1 calc GR
H22B H 0.1911 0.6599 3.2947 0.150 Uiso 1 calc GR
H22C H 0.0704 0.7327 3.3174 0.150 Uiso 1 calc GR

loop_
_atom_site_aniso_label
_atom_site_aniso_U_11
_atom_site_aniso_U_22
_atom_site_aniso_U_33
_atom_site_aniso_U_23
_atom_site_aniso_U_13
_atom_site_aniso_U_12
Ru1 0.0491(3) 0.0362(3) 0.0410(3) 0.0011(3) 0.0030(3) -0.00028(19)
Cl1 0.0774(13) 0.0507(10) 0.0746(13) -0.0011(10) -0.0091(12) -0.0204(10)
N3 0.057(4) 0.059(4) 0.060(4) 0.007(4) 0.000(3) -0.008(3)
C20 0.048(4) 0.059(4) 0.060(8) 0.012(4) 0.016(4) 0.011(3)
C21 0.041(3) 0.051(4) 0.057(6) 0.002(3) 0.007(3) 0.000(3)
C16 0.050(3) 0.039(3) 0.054(6) 0.005(3) 0.014(3) -0.005(3)
C5 0.044(3) 0.039(3) 0.067(6) -0.006(4) 0.000(3) 0.008(3)
C4 0.048(4) 0.066(6) 0.064(6) 0.013(5) 0.000(4) -0.005(4)
N1 0.050(3) 0.065(4) 0.047(4) -0.004(3) 0.006(3) 0.003(3)
N2 0.057(4) 0.054(4) 0.049(4) 0.002(3) 0.003(3) -0.005(3)
C18 0.060(5) 0.067(5) 0.050(5) 0.002(4) 0.013(4) 0.003(4)
C8 0.054(5) 0.046(4) 0.062(5) -0.005(4) -0.004(4) -0.005(4)
C6 0.059(4) 0.046(4) 0.084(6) -0.008(4) 0.002(4) 0.006(4)
C23 0.057(5) 0.060(5) 0.080(6) 0.011(5) -0.002(4) -0.006(4)
C17 0.047(4) 0.065(5) 0.047(4) 0.008(4) 0.009(3) 0.001(4)
C15 0.058(4) 0.070(5) 0.039(4) 0.003(4) -0.004(3) -0.013(4)
C19 0.097(7) 0.045(4) 0.049(5) -0.008(4) 0.017(5) 0.001(5)
C11 0.070(6) 0.087(7) 0.045(4) 0.013(5) -0.013(4) -0.024(5)
C9 0.067(5) 0.098(8) 0.051(5) -0.014(5) 0.005(4) -0.004(5)
O1 0.118(6) 0.068(4) 0.063(4) -0.020(4) 0.004(4) 0.018(4)
C7 0.073(6) 0.050(5) 0.090(7) 0.003(5) 0.013(5) 0.007(5)
C14 0.068(5) 0.055(5) 0.075(6) 0.020(5) -0.002(5) -0.005(4)
C13 0.091(7) 0.062(6) 0.084(8) 0.033(6) -0.021(6) -0.013(5)
C10 0.096(8) 0.111(9) 0.043(5) 0.005(5) 0.012(5) -0.020(7)
C12 0.094(7) 0.085(7) 0.061(6) 0.028(6) -0.022(6) -0.044(6)
C2 0.064(5) 0.073(6) 0.076(7) 0.027(6) 0.012(5) 0.016(5)
C3 0.059(5) 0.073(6) 0.065(6) 0.011(5) -0.010(4) -0.004(5)
C1 0.122(11) 0.107(10) 0.081(8) 0.048(8) 0.007(6) 0.009(8)
C25 0.090(8) 0.084(7) 0.059(6) -0.012(6) 0.001(5) -0.019(5)
C24 0.055(5) 0.099(8) 0.107(9) 0.012(8) -0.021(6) -0.005(6)
C22 0.122(12) 0.133(13) 0.046(6) -0.013(7) -0.001(6) -0.015(8)

loop_
_atom_type_symbol
_atom_type_description
_atom_type_scat_dispersion_real
_atom_type_scat_dispersion_imag
_atom_type_scat_source
C C 0.0181 0.0091 'International Tables Vol C Tables 4.2.6.8 and 6.1.1.4'
H H 0.0000 0.0000 'International Tables Vol C Tables 4.2.6.8 and 6.1.1.4'
Cl Cl 0.3639 0.7018 'International Tables Vol C Tables 4.2.6.8 and 6.1.1.4'
N N 0.0311 0.0180 'International Tables Vol C Tables 4.2.6.8 and 6.1.1.4'
O O 0.0492 0.0322 'International Tables Vol C Tables 4.2.6.8 and 6.1.1.4'
Ru Ru 0.0552 3.2960 'International Tables Vol C Tables 4.2.6.8 and 6.1.1.4'

loop_
_exptl_crystal_face_index_h
_exptl_crystal_face_index_k
_exptl_crystal_face_index_l
_exptl_crystal_face_perp_dist
-5 1 -5 0.1871
0 9 1 0.0875
0 -9 -1 0.1540
-1 0 -11 0.0930
0 -7 7 0.0998
5 4 -1 0.1393
-4 2 8 0.1067
1 1 -11 0.0837
1 5 9 0.0336
2 4 10 0.0282
1 -2 11 0.0312
5 3 5 0.1023
6 -3 2 0.1897
-1 3 11 0.0257
-1 -3 11 0.0545
-4 5 -7 0.1570

loop_
_geom_angle_atom_site_label_1
_geom_angle_atom_site_label_2
_geom_angle_atom_site_label_3
_geom_angle
N3 Ru1 Cl1 84.6(2)
N3 Ru1 C20 90.0(3)
N3 Ru1 C21 96.0(3)
N3 Ru1 C16 127.0(3)
N3 Ru1 N2 78.5(3)
N3 Ru1 C18 147.7(3)
N3 Ru1 C17 164.0(3)
N3 Ru1 C19 111.5(3)
C20 Ru1 Cl1 127.3(3)
C20 Ru1 C21 38.1(3)
C20 Ru1 C16 67.9(3)
C20 Ru1 N2 142.5(3)
C20 Ru1 C18 68.3(4)
C20 Ru1 C17 79.3(3)
C20 Ru1 C19 38.1(4)
C21 Ru1 Cl1 165.2(2)
C21 Ru1 C18 81.6(3)
C21 Ru1 C17 68.2(3)
C16 Ru1 Cl1 147.3(2)
C16 Ru1 C21 38.0(3)
C16 Ru1 C18 67.9(3)
C16 Ru1 C17 37.7(3)
C16 Ru1 C19 80.3(3)
N2 Ru1 Cl1 87.4(2)
N2 Ru1 C21 107.2(3)
N2 Ru1 C16 90.8(3)
N2 Ru1 C18 133.1(3)
N2 Ru1 C17 102.9(3)
N2 Ru1 C19 169.3(3)
C18 Ru1 Cl1 89.9(3)
C17 Ru1 Cl1 111.2(2)
C17 Ru1 C18 36.5(3)
C19 Ru1 Cl1 96.9(3)
C19 Ru1 C21 69.1(3)
C19 Ru1 C18 37.6(3)
C19 Ru1 C17 66.4(3)
C15 N3 Ru1 114.3(6)
C15 N3 C14 113.7(8)
C14 N3 Ru1 132.0(7)
Ru1 C20 H20 128.8
C21 C20 Ru1 72.6(4)
C21 C20 H20 118.8
C19 C20 Ru1 72.3(5)
C19 C20 H20 118.8
C19 C20 C21 122.4(8)
C20 C21 Ru1 69.3(4)
C20 C21 C16 116.2(7)
C20 C21 C23 120.4(8)
C16 C21 Ru1 69.9(4)
C16 C21 C23 123.4(8)
C23 C21 Ru1 128.6(5)
Ru1 C16 H16 127.2
C21 C16 Ru1 72.2(4)
C21 C16 H16 119.2
C21 C16 C17 121.7(7)
C17 C16 Ru1 73.6(4)
C17 C16 H16 119.2
C4 C5 C8 121.8(7)
C4 C5 C6 118.6(8)
C6 C5 C8 119.4(8)
C5 C4 H4 119.6
C5 C4 C3 120.7(9)
C3 C4 H4 119.6
N2 N1 C9 137.0(8)
C15 N1 N2 117.4(6)
C15 N1 C9 105.2(8)
N1 N2 Ru1 109.4(5)
C8 N2 Ru1 131.8(6)
C8 N2 N1 114.8(7)
C17 C18 Ru1 71.6(5)
C17 C18 C19 118.0(9)
C17 C18 C22 121.7(10)
C19 C18 Ru1 69.4(5)
C19 C18 C22 120.3(10)
C22 C18 Ru1 129.8(7)
N2 C8 C5 115.3(7)
O1 C8 C5 119.1(8)
O1 C8 N2 125.6(9)
C5 C6 H6 120.1
C5 C6 C7 119.7(9)
C7 C6 H6 120.1
C21 C23 H23 108.1
C25 C23 C21 113.7(8)
C25 C23 H23 108.1
C25 C23 C24 110.3(10)
C24 C23 C21 108.5(9)
C24 C23 H23 108.1
Ru1 C17 H17 133.4
C16 C17 Ru1 68.7(4)
C16 C17 H17 119.4
C18 C17 Ru1 71.9(5)
C18 C17 C16 121.2(8)
C18 C17 H17 119.4
N3 C15 N1 119.0(7)
N3 C15 C11 129.6(10)
N1 C15 C11 111.4(8)
Ru1 C19 H19 130.0
C20 C19 Ru1 69.7(5)
C20 C19 C18 120.3(8)
C20 C19 H19 119.8
C18 C19 Ru1 73.0(5)
C18 C19 H19 119.8
C15 C11 C10 104.6(9)
C15 C11 C12 115.4(11)
C12 C11 C10 139.8(10)
N1 C9 H9 125.0
C10 C9 N1 110.0(10)
C10 C9 H9 125.0
C6 C7 H7 118.7
C2 C7 C6 122.5(9)
C2 C7 H7 118.7
N3 C14 H14 119.2
N3 C14 C13 121.6(10)
C13 C14 H14 119.2
C14 C13 H13 118.7
C12 C13 C14 122.5(10)
C12 C13 H13 118.7
C11 C10 H10 125.7
C9 C10 C11 108.7(9)
C9 C10 H10 125.7
C11 C12 H12 121.4
C13 C12 C11 117.1(9)
C13 C12 H12 121.4
C7 C2 C3 116.6(10)
C7 C2 C1 123.0(11)
C3 C2 C1 120.4(12)
C4 C3 C2 121.8(11)
C4 C3 H3 119.1
C2 C3 H3 119.1
C2 C1 H1A 109.5
C2 C1 H1B 109.5
C2 C1 H1C 109.5
H1A C1 H1B 109.5
H1A C1 H1C 109.5
H1B C1 H1C 109.5
C23 C25 H25A 109.5
C23 C25 H25B 109.5
C23 C25 H25C 109.5
H25A C25 H25B 109.5
H25A C25 H25C 109.5
H25B C25 H25C 109.5
C23 C24 H24A 109.5
C23 C24 H24B 109.5
C23 C24 H24C 109.5
H24A C24 H24B 109.5
H24A C24 H24C 109.5
H24B C24 H24C 109.5
C18 C22 H22A 109.5
C18 C22 H22B 109.5
C18 C22 H22C 109.5
H22A C22 H22B 109.5
H22A C22 H22C 109.5
H22B C22 H22C 109.5

loop_
_geom_bond_atom_site_label_1
_geom_bond_atom_site_label_2
_geom_bond_distance
Ru1 Cl1 2.423(2)
Ru1 N3 2.069(8)
Ru1 C20 2.145(7)
Ru1 C21 2.188(7)
Ru1 C16 2.158(7)
Ru1 N2 2.146(7)
Ru1 C18 2.226(9)
Ru1 C17 2.222(8)
Ru1 C19 2.179(9)
N3 C15 1.333(11)
N3 C14 1.368(12)
C20 H20 0.9300
C20 C21 1.415(12)
C20 C19 1.410(14)
C21 C16 1.415(11)
C21 C23 1.522(13)
C16 H16 0.9300
C16 C17 1.418(11)
C5 C4 1.376(13)
C5 C8 1.493(12)
C5 C6 1.390(11)
C4 H4 0.9300
C4 C3 1.380(14)
N1 N2 1.405(9)
N1 C15 1.369(12)
N1 C9 1.409(11)
N2 C8 1.344(11)
C18 C17 1.393(12)
C18 C19 1.420(13)
C18 C22 1.507(16)
C8 O1 1.234(11)
C6 H6 0.9300
C6 C7 1.402(15)
C23 H23 0.9800
C23 C25 1.518(15)
C23 C24 1.521(14)
C17 H17 0.9300
C15 C11 1.388(12)
C19 H19 0.9300
C11 C10 1.425(17)
C11 C12 1.419(16)
C9 H9 0.9300
C9 C10 1.338(16)
C7 H7 0.9300
C7 C2 1.360(16)
C14 H14 0.9300
C14 C13 1.405(15)
C13 H13 0.9300
C13 C12 1.369(18)
C10 H10 0.9300
C12 H12 0.9300
C2 C3 1.407(15)
C2 C1 1.510(16)
C3 H3 0.9300
C1 H1A 0.9600
C1 H1B 0.9600
C1 H1C 0.9600
C25 H25A 0.9600
C25 H25B 0.9600
C25 H25C 0.9600
C24 H24A 0.9600
C24 H24B 0.9600
C24 H24C 0.9600
C22 H22A 0.9600
C22 H22B 0.9600
C22 H22C 0.9600

loop_
_geom_torsion_atom_site_label_1
_geom_torsion_atom_site_label_2
_geom_torsion_atom_site_label_3
_geom_torsion_atom_site_label_4
_geom_torsion
Ru1 N3 C15 N1 1.9(10)
Ru1 N3 C15 C11 -176.7(8)
Ru1 N3 C14 C13 176.4(7)
Ru1 C20 C21 C16 -53.4(6)
Ru1 C20 C21 C23 123.5(7)
Ru1 C20 C19 C18 54.7(8)
Ru1 C21 C16 C17 -56.8(6)
Ru1 C21 C23 C25 -69.2(11)
Ru1 C21 C23 C24 167.6(8)
Ru1 C16 C17 C18 -51.2(7)
Ru1 N2 C8 C5 32.5(11)
Ru1 N2 C8 O1 -149.4(8)
Ru1 C18 C17 C16 49.8(7)
Ru1 C18 C19 C20 -53.2(8)
Cl1 Ru1 N3 C15 -95.1(6)
Cl1 Ru1 N3 C14 87.0(8)
Cl1 Ru1 C20 C21 176.9(4)
Cl1 Ru1 C20 C19 43.3(6)
Cl1 Ru1 C21 C20 -9.7(12)
Cl1 Ru1 C21 C16 120.2(8)
Cl1 Ru1 C21 C23 -122.6(9)
Cl1 Ru1 C16 C21 -155.9(4)
Cl1 Ru1 C16 C17 -23.9(7)
Cl1 Ru1 N2 N1 95.1(5)
Cl1 Ru1 N2 C8 -109.1(7)
Cl1 Ru1 C18 C17 127.7(5)
Cl1 Ru1 C18 C19 -101.5(6)
Cl1 Ru1 C18 C22 11.4(11)
Cl1 Ru1 C17 C16 166.4(4)
Cl1 Ru1 C17 C18 -58.1(6)
Cl1 Ru1 C19 C20 -146.7(5)
Cl1 Ru1 C19 C18 80.8(6)
N3 Ru1 C20 C21 -99.8(5)
N3 Ru1 C20 C19 126.6(5)
N3 Ru1 C21 C20 82.2(6)
N3 Ru1 C21 C16 -147.9(5)
N3 Ru1 C21 C23 -30.7(8)
N3 Ru1 C16 C21 41.4(6)
N3 Ru1 C16 C17 173.5(5)
N3 Ru1 N2 N1 10.0(5)
N3 Ru1 N2 C8 165.8(8)
N3 Ru1 C18 C17 -152.5(6)
N3 Ru1 C18 C19 -21.7(9)
N3 Ru1 C18 C22 91.1(12)
N3 Ru1 C17 C16 -19.1(14)
N3 Ru1 C17 C18 116.4(12)
N3 Ru1 C19 C20 -59.7(6)
N3 Ru1 C19 C18 167.8(5)
N3 C15 C11 C10 176.9(10)
N3 C15 C11 C12 -0.3(14)
N3 C14 C13 C12 0.2(16)
C20 Ru1 N3 C15 137.4(6)
C20 Ru1 N3 C14 -40.4(9)
C20 Ru1 C21 C16 129.9(7)
C20 Ru1 C21 C23 -112.9(10)
C20 Ru1 C16 C21 -30.7(5)
C20 Ru1 C16 C17 101.4(5)
C20 Ru1 N2 N1 -64.6(7)
C20 Ru1 N2 C8 91.2(9)
C20 Ru1 C18 C17 -101.6(6)
C20 Ru1 C18 C19 29.3(6)
C20 Ru1 C18 C22 142.1(11)
C20 Ru1 C17 C16 -67.6(5)
C20 Ru1 C17 C18 67.9(6)
C20 Ru1 C19 C18 -132.5(8)
C20 C21 C16 Ru1 53.1(6)
C20 C21 C16 C17 -3.7(10)
C20 C21 C23 C25 -156.0(8)
C20 C21 C23 C24 80.8(11)
C21 Ru1 N3 C15 99.7(6)
C21 Ru1 N3 C14 -78.1(8)
C21 Ru1 C20 C19 -133.6(8)
C21 Ru1 C16 C17 132.1(7)
C21 Ru1 N2 N1 -82.8(5)
C21 Ru1 N2 C8 73.0(8)
C21 Ru1 C18 C17 -64.5(5)
C21 Ru1 C18 C19 66.4(6)
C21 Ru1 C18 C22 179.2(11)
C21 Ru1 C17 C16 -29.5(4)
C21 Ru1 C17 C18 106.0(6)
C21 Ru1 C19 C20 28.6(5)
C21 Ru1 C19 C18 -104.0(6)
C21 C20 C19 Ru1 -54.9(7)
C21 C20 C19 C18 -0.2(13)
C21 C16 C17 Ru1 56.1(6)
C21 C16 C17 C18 4.9(11)
C16 Ru1 N3 C15 75.5(7)
C16 Ru1 N3 C14 -102.3(9)
C16 Ru1 C20 C21 30.7(5)
C16 Ru1 C20 C19 -103.0(6)
C16 Ru1 C21 C20 -129.9(7)
C16 Ru1 C21 C23 117.2(9)
C16 Ru1 N2 N1 -117.7(5)
C16 Ru1 N2 C8 38.2(8)
C16 Ru1 C18 C17 -27.6(5)
C16 Ru1 C18 C19 103.2(6)
C16 Ru1 C18 C22 -143.9(11)
C16 Ru1 C17 C18 135.5(8)
C16 Ru1 C19 C20 66.3(5)
C16 Ru1 C19 C18 -66.2(6)
C16 C21 C23 C25 20.7(11)
C16 C21 C23 C24 -102.5(10)
C5 C4 C3 C2 -1.0(15)
C5 C6 C7 C2 0.8(14)
C4 C5 C8 N2 49.0(11)
C4 C5 C8 O1 -129.2(9)
C4 C5 C6 C7 0.1(12)
N1 N2 C8 C5 -172.7(7)
N1 N2 C8 O1 5.4(13)
N1 C15 C11 C10 -1.7(11)
N1 C15 C11 C12 -178.9(8)
N1 C9 C10 C11 -2.6(13)
N2 Ru1 N3 C15 -6.7(6)
N2 Ru1 N3 C14 175.5(9)
N2 Ru1 C20 C21 -29.0(8)
N2 Ru1 C20 C19 -162.6(5)
N2 Ru1 C21 C20 162.0(5)
N2 Ru1 C21 C16 -68.1(5)
N2 Ru1 C21 C23 49.1(8)
N2 Ru1 C16 C21 117.6(4)
N2 Ru1 C16 C17 -110.3(5)
N2 Ru1 C18 C17 41.3(7)
N2 Ru1 C18 C19 172.2(5)
N2 Ru1 C18 C22 -75.0(12)
N2 Ru1 C17 C16 74.2(5)
N2 Ru1 C17 C18 -150.4(5)
N2 Ru1 C19 C20 100.0(19)
N2 Ru1 C19 C18 -33(2)
N2 N1 C15 N3 7.7(11)
N2 N1 C15 C11 -173.5(7)
N2 N1 C9 C10 173.3(10)
C18 Ru1 N3 C15 -176.4(6)
C18 Ru1 N3 C14 5.8(12)
C18 Ru1 C20 C21 104.7(6)
C18 Ru1 C20 C19 -28.9(5)
C18 Ru1 C21 C20 -65.3(6)
C18 Ru1 C21 C16 64.6(5)
C18 Ru1 C21 C23 -178.3(8)
C18 Ru1 C16 C21 -105.3(5)
C18 Ru1 C16 C17 26.7(5)
C18 Ru1 N2 N1 -177.5(5)
C18 Ru1 N2 C8 -21.7(9)
C18 Ru1 C17 C16 -135.5(8)
C18 Ru1 C19 C20 132.5(8)
C8 C5 C4 C3 176.2(8)
C8 C5 C6 C7 -176.2(8)
C6 C5 C4 C3 0.0(13)
C6 C5 C8 N2 -134.9(8)
C6 C5 C8 O1 46.9(12)
C6 C7 C2 C3 -1.7(14)
C6 C7 C2 C1 177.9(9)
C23 C21 C16 Ru1 -123.7(7)
C23 C21 C16 C17 179.5(7)
C17 Ru1 N3 C15 90.1(12)
C17 Ru1 N3 C14 -87.8(14)
C17 Ru1 C20 C21 68.3(5)
C17 Ru1 C20 C19 -65.3(6)
C17 Ru1 C21 C20 -100.6(6)
C17 Ru1 C21 C16 29.3(4)
C17 Ru1 C21 C23 146.4(8)
C17 Ru1 C16 C21 -132.1(7)
C17 Ru1 N2 N1 -153.7(5)
C17 Ru1 N2 C8 2.1(8)
C17 Ru1 C18 C19 130.8(8)
C17 Ru1 C18 C22 -116.3(13)
C17 Ru1 C19 C20 103.1(6)
C17 Ru1 C19 C18 -29.4(5)
C17 C18 C19 Ru1 54.4(7)
C17 C18 C19 C20 1.2(13)
C15 N3 C14 C13 -1.4(13)
C15 N1 N2 Ru1 -12.6(9)
C15 N1 N2 C8 -172.9(7)
C15 N1 C9 C10 1.5(11)
C15 C11 C10 C9 2.6(12)
C15 C11 C12 C13 -1.1(13)
C19 Ru1 N3 C15 169.6(6)
C19 Ru1 N3 C14 -8.3(9)
C19 Ru1 C20 C21 133.6(8)
C19 Ru1 C21 C20 -28.5(5)
C19 Ru1 C21 C16 101.3(5)
C19 Ru1 C21 C23 -141.5(8)
C19 Ru1 C16 C21 -68.3(5)
C19 Ru1 C16 C17 63.8(5)
C19 Ru1 N2 N1 -150.8(17)
C19 Ru1 N2 C8 5(2)
C19 Ru1 C18 C17 -130.8(8)
C19 Ru1 C18 C22 112.8(13)
C19 Ru1 C17 C16 -105.2(5)
C19 Ru1 C17 C18 30.2(6)
C19 C20 C21 Ru1 54.7(7)
C19 C20 C21 C16 1.3(11)
C19 C20 C21 C23 178.2(7)
C19 C18 C17 Ru1 -53.4(7)
C19 C18 C17 C16 -3.6(12)
C9 N1 N2 Ru1 176.3(9)
C9 N1 N2 C8 16.0(14)
C9 N1 C15 N3 -178.6(8)
C9 N1 C15 C11 0.2(10)
C7 C2 C3 C4 1.8(15)
C14 N3 C15 N1 -179.9(8)
C14 N3 C15 C11 1.6(13)
C14 C13 C12 C11 1.2(15)
C10 C11 C12 C13 -176.9(13)
C12 C11 C10 C9 178.7(12)
C1 C2 C3 C4 -177.9(10)
C22 C18 C17 Ru1 126.0(9)
C22 C18 C17 C16 175.8(9)
C22 C18 C19 Ru1 -125.0(9)
C22 C18 C19 C20 -178.2(9)

loop_
_exptl_oxdiff_crystal_face_indexfrac_h
_exptl_oxdiff_crystal_face_indexfrac_k
_exptl_oxdiff_crystal_face_indexfrac_l
_exptl_oxdiff_crystal_face_x
_exptl_oxdiff_crystal_face_y
_exptl_oxdiff_crystal_face_z
-4.9996 1.0034 -5.0051 -0.2129 -0.9277 -0.1196
0.0060 9.0085 0.9958 -0.0537 -0.1820 0.9521
-0.0060 -9.0085 -0.9958 0.0537 0.1820 -0.9521
-0.9993 -0.0087 -11.0042 -0.8766 -0.3812 -0.2102
-0.0053 -6.9994 7.0058 0.6928 0.2972 -0.6118
5.0035 3.9953 -0.9994 -0.3657 0.6954 0.5400
-3.9998 2.0148 7.9993 0.8158 -0.5290 0.2276
1.0017 0.9892 -11.0035 -0.9802 -0.0815 -0.0499
1.0028 5.0111 9.0011 0.6329 0.2289 0.6968
2.0022 4.0098 10.0025 0.6876 0.4324 0.6376
0.9979 -1.9930 11.0052 0.9071 0.4261 0.0023
5.0023 3.0000 5.0031 0.1519 0.8379 0.5354
5.9986 -3.0093 2.0057 -0.0518 1.0736 -0.1098
-0.9990 3.0141 11.0015 0.9192 -0.0082 0.4657
-1.0030 -2.9909 11.0045 1.0108 0.1264 -0.1580
-3.9966 5.0035 -7.0072 -0.4856 -0.8965 0.2913
